data_4110918
loop_
_publ_author_name
'Lisa M. Heitmann'
'Alexander B. Taylor'
'P. John Hart'
'Adam R. Urbach'

_publ_contact_author_address
;Department of Chemistry 
Trinity University 
One Trinity Place 
San Antonio, TX 78212-7200 
;
_publ_contact_author_email Adam.Urbach@trinity.edu
_publ_contact_author_fax 210-999-7569
_publ_contact_author_name 'Adam R. Urbach'
_publ_contact_author_phone 210-999-7660
_publ_section_title
;
 Sequence-Specific Recognition and Cooperative Dimerization of N-Terminal
 Aromatic Peptides in Aqueous Solution by a Synthetic Host
;
_journal_name_full 'Journal of the American Chemical Society'
_journal_page_first 12574
_journal_page_last 12581
_journal_paper_doi 10.1021/ja064323s
_journal_volume 128
_journal_year 2006
_chemical_formula_moiety '(C48 H48 N32 O16), 2(C13 H16 N3 O4), 26(H2 O)'
_chemical_formula_sum 'C74 H191 N38 O47'
_chemical_formula_weight 2365.65
_chemical_name_common 'cucurbit[8]uril/FGG peptide complex'
_chemical_name_systematic
; 
 ? 
;
_space_group_IT_number 19
_symmetry_cell_setting orthorhombic
_symmetry_space_group_name_Hall 'P 2ac 2ab'
_symmetry_space_group_name_H-M 'P 21 21 21'
_atom_sites_solution_hydrogens geom
_atom_sites_solution_primary direct
_atom_sites_solution_secondary difmap
_audit_creation_method SHELXL-97
_cell_angle_alpha 90.00
_cell_angle_beta 90.00
_cell_angle_gamma 90.00
_cell_formula_units_Z 4
_cell_length_a 13.211(13)
_cell_length_b 22.65(2)
_cell_length_c 38.42(4)
_cell_measurement_temperature 293(2)
_cell_volume 11496(19)
_computing_cell_refinement 'HKL-2000 (Otwinowski & Minor, 1997)'
_computing_data_reduction 'HKL-2000 (Otwinowski & Minor, 1997)'
_computing_molecular_graphics 'COOT (Emsley & Cowtan, 2004)'
_computing_structure_refinement 'SHELXL-97 (Sheldrick, 1997)'
_computing_structure_solution 'SHELXS-97 (Sheldrick, 1990)'
_diffrn_ambient_temperature 293(2)
_diffrn_measured_fraction_theta_full 0.993
_diffrn_measured_fraction_theta_max 0.993
_diffrn_radiation_source 'storage ring'
_diffrn_radiation_type synchrotron
_diffrn_radiation_wavelength 0.95000
_diffrn_reflns_av_R_equivalents 0.0000
_diffrn_reflns_av_sigmaI/netI 0.0493
_diffrn_reflns_limit_h_max 13
_diffrn_reflns_limit_h_min 0
_diffrn_reflns_limit_k_max 23
_diffrn_reflns_limit_k_min 0
_diffrn_reflns_limit_l_max 40
_diffrn_reflns_limit_l_min 0
_diffrn_reflns_number 7673
_diffrn_reflns_theta_full 30.00
_diffrn_reflns_theta_max 30.00
_diffrn_reflns_theta_min 2.77
_exptl_absorpt_coefficient_mu 0.113
_exptl_crystal_colour colorless
_exptl_crystal_density_diffrn 1.366
_exptl_crystal_description prism
_exptl_crystal_F_000 5108
_exptl_crystal_size_max 1
_exptl_crystal_size_mid 0.2
_exptl_crystal_size_min 0.2
_refine_diff_density_max 0.111
_refine_diff_density_min -0.043
_refine_diff_density_rms 0.012
_refine_ls_abs_structure_details 'Flack H D (1983), Acta Cryst. A39, 876-881'
_refine_ls_abs_structure_Flack 0(10)
_refine_ls_extinction_method none
_refine_ls_goodness_of_fit_ref 2.306
_refine_ls_hydrogen_treatment mixed
_refine_ls_matrix_type full
_refine_ls_number_parameters 1461
_refine_ls_number_reflns 7673
_refine_ls_number_restraints 1980
_refine_ls_restrained_S_all 2.075
_refine_ls_R_factor_all 0.1308
_refine_ls_R_factor_gt 0.1277
_refine_ls_shift/su_max 0.489
_refine_ls_shift/su_mean 0.022
_refine_ls_structure_factor_coef Fsqd
_refine_ls_weighting_details 'calc w=1/[\s^2^(Fo^2^)+(0.1500P)^2^+0.0000P] where P=(Fo^2^+2Fc^2^)/3'
_refine_ls_weighting_scheme calc
_refine_ls_wR_factor_gt 0.3408
_refine_ls_wR_factor_ref 0.3472
_reflns_number_gt 7241
_reflns_number_total 7673
_reflns_threshold_expression >2sigma(I)
_cod_data_source_file ja064323ssi20060619_035027.cif
_cod_data_source_block Q8-FGG
_cod_original_cell_volume 11500(20)
_cod_database_code 4110918

loop_
_symmetry_equiv_pos_as_xyz
'x, y, z'
'-x+1/2, -y, z+1/2'
'-x, y+1/2, -z+1/2'
'x+1/2, -y+1/2, -z'

loop_
_atom_site_label
_atom_site_type_symbol
_atom_site_fract_x
_atom_site_fract_y
_atom_site_fract_z
_atom_site_U_iso_or_equiv
_atom_site_adp_type
_atom_site_occupancy
_atom_site_symmetry_multiplicity
_atom_site_calc_flag
_atom_site_refinement_flags
N_1001 N -0.1186(6) 0.4706(3) 0.34104(19) 0.119(2) Uani 1 1 d DU
H0A_1001 H -0.0744 0.4427 0.3351 0.178 Uiso 1 1 calc R
H0B_1001 H -0.1317 0.4933 0.3227 0.178 Uiso 1 1 calc R
H0C_1001 H -0.1757 0.4538 0.3484 0.178 Uiso 1 1 calc R
CA_1001 C -0.0759(6) 0.5067(3) 0.3690(2) 0.114(2) Uani 1 1 d DU
HA_1001 H -0.0650 0.4812 0.3892 0.137 Uiso 1 1 calc R
CB_1001 C 0.0267(6) 0.5325(3) 0.3583(2) 0.113(2) Uani 1 1 d DU
HB1_1001 H 0.0177 0.5584 0.3384 0.136 Uiso 1 1 calc R
HB2_1001 H 0.0541 0.5557 0.3773 0.136 Uiso 1 1 calc R
CG_1001 C 0.0997(6) 0.4843(3) 0.3490(2) 0.110(2) Uani 1 1 d DU
CD1_1001 C 0.1156(7) 0.4671(4) 0.3150(2) 0.123(3) Uani 1 1 d DU
HD1_1001 H 0.0815 0.4860 0.2970 0.148 Uiso 1 1 calc R
CE1_1001 C 0.1825(8) 0.4213(4) 0.3077(3) 0.138(3) Uani 1 1 d DU
HE1_1001 H 0.1941 0.4098 0.2849 0.165 Uiso 1 1 calc R
CZ_1001 C 0.2310(7) 0.3936(4) 0.3345(3) 0.131(3) Uani 1 1 d DU
HZ_1001 H 0.2744 0.3624 0.3295 0.158 Uiso 1 1 calc R
CE2_1001 C 0.2175(7) 0.4103(4) 0.3683(3) 0.127(3) Uani 1 1 d DU
HE2_1001 H 0.2527 0.3911 0.3859 0.153 Uiso 1 1 calc R
CD2_1001 C 0.1533(7) 0.4547(4) 0.3762(3) 0.126(3) Uani 1 1 d DU
HD2_1001 H 0.1440 0.4659 0.3992 0.152 Uiso 1 1 calc R
C_1001 C -0.1506(6) 0.5549(3) 0.3796(2) 0.112(2) Uani 1 1 d DU
O_1001 O -0.2070(5) 0.5764(3) 0.35657(17) 0.1231(19) Uani 1 1 d DU
N_1002 N -0.1517(6) 0.5720(4) 0.41204(19) 0.125(2) Uani 1 1 d DU
H0_1002 H -0.1037 0.5604 0.4256 0.149 Uiso 1 1 calc R
CA_1002 C -0.2305(8) 0.6096(4) 0.4263(3) 0.132(3) Uani 1 1 d DU
HA1_1002 H -0.2492 0.5945 0.4490 0.158 Uiso 1 1 calc R
HA2_1002 H -0.2897 0.6066 0.4115 0.158 Uiso 1 1 calc R
C_1002 C -0.2034(7) 0.6737(4) 0.4300(2) 0.133(3) Uani 1 1 d DU
O_1002 O -0.2692(6) 0.7099(4) 0.4390(3) 0.162(3) Uani 1 1 d DU
N_1003 N -0.1094(5) 0.6921(3) 0.4227(2) 0.122(2) Uani 1 1 d DU
H0_1003 H -0.0652 0.6663 0.4165 0.146 Uiso 1 1 calc R
CA_1003 C -0.0788(9) 0.7530(4) 0.4245(3) 0.135(3) Uani 1 1 d DU
HA1_1003 H -0.1370 0.7775 0.4192 0.162 Uiso 1 1 calc R
HA2_1003 H -0.0284 0.7600 0.4067 0.162 Uiso 1 1 calc R
C_1003 C -0.0359(7) 0.7723(4) 0.4591(2) 0.132(3) Uani 1 1 d DU
O_1003 O -0.0141(8) 0.8255(4) 0.4612(2) 0.159(3) Uani 1 1 d DU
OXT_1003 O -0.0249(6) 0.7358(3) 0.48305(17) 0.133(2) Uani 1 1 d DU
N_2001 N 0.5949(6) 0.5469(3) 0.33486(17) 0.116(2) Uani 1 1 d DU
H0A_2001 H 0.5527 0.5735 0.3260 0.174 Uiso 1 1 calc R
H0B_2001 H 0.6050 0.5182 0.3194 0.174 Uiso 1 1 calc R
H0C_2001 H 0.6537 0.5641 0.3399 0.174 Uiso 1 1 calc R
CA_2001 C 0.5508(6) 0.5217(3) 0.3669(2) 0.114(2) Uani 1 1 d DU
HA_2001 H 0.5425 0.5535 0.3840 0.136 Uiso 1 1 calc R
CB_2001 C 0.4474(6) 0.4954(3) 0.3591(3) 0.119(2) Uani 1 1 d DU
HB1_2001 H 0.4555 0.4629 0.3429 0.143 Uiso 1 1 calc R
HB2_2001 H 0.4192 0.4796 0.3805 0.143 Uiso 1 1 calc R
CG_2001 C 0.3741(6) 0.5393(3) 0.3440(2) 0.110(2) Uani 1 1 d DU
CD1_2001 C 0.3612(7) 0.5466(4) 0.3085(2) 0.122(2) Uani 1 1 d DU
HD1_2001 H 0.3968 0.5226 0.2931 0.146 Uiso 1 1 calc R
CE1_2001 C 0.2958(8) 0.5894(4) 0.2955(2) 0.131(3) Uani 1 1 d DU
HE1_2001 H 0.2884 0.5937 0.2716 0.158 Uiso 1 1 calc R
CZ_2001 C 0.2415(7) 0.6256(4) 0.3177(2) 0.120(2) Uani 1 1 d DU
HZ_2001 H 0.1986 0.6546 0.3090 0.144 Uiso 1 1 calc R
CE2_2001 C 0.2525(7) 0.6176(3) 0.3529(2) 0.119(2) Uani 1 1 d DU
HE2_2001 H 0.2150 0.6404 0.3683 0.143 Uiso 1 1 calc R
CD2_2001 C 0.3185(7) 0.5761(3) 0.3655(2) 0.119(2) Uani 1 1 d DU
HD2_2001 H 0.3262 0.5725 0.3894 0.143 Uiso 1 1 calc R
C_2001 C 0.6257(7) 0.4769(4) 0.3814(2) 0.119(2) Uani 1 1 d DU
O_2001 O 0.6796(5) 0.4491(3) 0.36194(17) 0.1181(18) Uani 1 1 d DU
N_2002 N 0.6318(7) 0.4755(4) 0.41607(19) 0.132(2) Uani 1 1 d DU
H0_2002 H 0.5880 0.4943 0.4284 0.159 Uiso 1 1 calc R
CA_2002 C 0.7110(10) 0.4430(5) 0.4329(3) 0.152(3) Uani 1 1 d DU
HA1_2002 H 0.7430 0.4686 0.4499 0.182 Uiso 1 1 calc R
HA2_2002 H 0.7616 0.4330 0.4156 0.182 Uiso 1 1 calc R
C_2002 C 0.6800(10) 0.3886(6) 0.4505(4) 0.213(8) Uani 1 1 d DU
O_2002 O 0.7459(8) 0.3605(7) 0.4681(5) 0.246(8) Uani 1 1 d DU
N_2003 N 0.5852(10) 0.3707(8) 0.4483(6) 0.270(11) Uani 1 1 d DU
H0_2003 H 0.5445 0.3891 0.4345 0.324 Uiso 1 1 calc R
CA_2003 C 0.5472(16) 0.3207(9) 0.4684(9) 0.346(14) Uani 1 1 d DU
HA1_2003 H 0.6023 0.2928 0.4712 0.416 Uiso 1 1 calc R
HA2_2003 H 0.4954 0.3012 0.4546 0.416 Uiso 1 1 calc R
C_2003 C 0.503(2) 0.3334(15) 0.5044(8) 0.43(2) Uani 1 1 d DU
O_2003 O 0.430(3) 0.303(3) 0.5154(14) 0.63(4) Uani 0.50 1 d PDU
OXT_2003 O 0.542(4) 0.375(2) 0.5205(9) 0.53(4) Uani 0.50 1 d PDU
C1_3001 C 0.2458(7) 0.7663(4) 0.3650(2) 0.122(2) Uani 1 1 d DU
C2_3001 C 0.3000(8) 0.8038(4) 0.3079(2) 0.123(2) Uani 1 1 d DU
H2A_3001 H 0.2285 0.8129 0.3057 0.148 Uiso 1 1 calc R
H2B_3001 H 0.3377 0.8399 0.3041 0.148 Uiso 1 1 calc R
C3_3001 C 0.2567(7) 0.7415(3) 0.2583(2) 0.119(2) Uani 1 1 d DU
C4_3001 C 0.2535(8) 0.7006(3) 0.1991(2) 0.119(2) Uani 1 1 d DU
H4A_3001 H 0.1831 0.7124 0.2007 0.143 Uiso 1 1 calc R
H4B_3001 H 0.2828 0.7206 0.1792 0.143 Uiso 1 1 calc R
C5_3001 C 0.1713(7) 0.6040(3) 0.1949(2) 0.115(2) Uani 1 1 d DU
C6_3001 C 0.1163(7) 0.5087(3) 0.1698(2) 0.122(2) Uani 1 1 d DU
H6A_3001 H 0.0513 0.5274 0.1739 0.146 Uiso 1 1 calc R
H6B_3001 H 0.1223 0.5017 0.1450 0.146 Uiso 1 1 calc R
C7_3001 C 0.0475(6) 0.4350(3) 0.2101(2) 0.112(2) Uani 1 1 d DU
C8_3001 C -0.0147(7) 0.3402(4) 0.2334(2) 0.119(2) Uani 1 1 d DU
H8A_3001 H -0.0747 0.3640 0.2372 0.143 Uiso 1 1 calc R
H8B_3001 H -0.0316 0.3096 0.2168 0.143 Uiso 1 1 calc R
C9_3001 C -0.0394(7) 0.3227(3) 0.2953(2) 0.112(2) Uani 1 1 d DU
C10_3001 C -0.0693(7) 0.2720(4) 0.3514(2) 0.119(2) Uani 1 1 d DU
H10A_3001 H -0.0883 0.2310 0.3542 0.143 Uiso 1 1 calc R
H10B_3001 H -0.1310 0.2952 0.3511 0.143 Uiso 1 1 calc R
C11_3001 C -0.0374(8) 0.3374(4) 0.4012(2) 0.122(2) Uani 1 1 d DU
C12_3001 C -0.0086(8) 0.3689(5) 0.4624(2) 0.131(3) Uani 1 1 d DU
H12A_3001 H -0.0750 0.3861 0.4588 0.158 Uiso 1 1 calc R
H12B_3001 H -0.0130 0.3432 0.4825 0.158 Uiso 1 1 calc R
C13_3001 C 0.0395(7) 0.4750(4) 0.4659(2) 0.127(2) Uani 1 1 d DU
C14_3001 C 0.1115(8) 0.5671(4) 0.4859(2) 0.125(2) Uani 1 1 d DU
H14A_3001 H 0.1145 0.5736 0.5109 0.151 Uiso 1 1 calc R
H14B_3001 H 0.0462 0.5811 0.4779 0.151 Uiso 1 1 calc R
C15_3001 C 0.1655(7) 0.6450(4) 0.4447(2) 0.122(2) Uani 1 1 d DU
C16_3001 C 0.2304(8) 0.7403(4) 0.4290(2) 0.127(2) Uani 1 1 d DU
H16A_3001 H 0.2478 0.7691 0.4467 0.152 Uiso 1 1 calc R
H16B_3001 H 0.1594 0.7455 0.4234 0.152 Uiso 1 1 calc R
C17_3001 C 0.3978(6) 0.7651(4) 0.3974(2) 0.120(2) Uani 1 1 d DU
H17_3001 H 0.4136 0.7976 0.4133 0.144 Uiso 1 1 calc R
C18_3001 C 0.4206(6) 0.7817(3) 0.3598(2) 0.115(2) Uani 1 1 d DU
H18_3001 H 0.4544 0.8200 0.3579 0.138 Uiso 1 1 calc R
C19_3001 C 0.4290(6) 0.7612(3) 0.2667(2) 0.113(2) Uani 1 1 d DU
H19_3001 H 0.4559 0.8012 0.2635 0.135 Uiso 1 1 calc R
C20_3001 C 0.4153(6) 0.7285(3) 0.2312(2) 0.115(2) Uani 1 1 d DU
H20_3001 H 0.4393 0.7522 0.2116 0.139 Uiso 1 1 calc R
C21_3001 C 0.3396(6) 0.6084(4) 0.1758(2) 0.121(2) Uani 1 1 d DU
H21_3001 H 0.3603 0.6299 0.1548 0.145 Uiso 1 1 calc R
C22_3001 C 0.2972(6) 0.5479(3) 0.1664(2) 0.118(2) Uani 1 1 d DU
H22_3001 H 0.2974 0.5412 0.1412 0.142 Uiso 1 1 calc R
C23_3001 C 0.1887(6) 0.4066(3) 0.1784(2) 0.119(2) Uani 1 1 d DU
H23_3001 H 0.1920 0.4000 0.1532 0.143 Uiso 1 1 calc R
C24_3001 C 0.1443(6) 0.3513(4) 0.1984(2) 0.118(2) Uani 1 1 d DU
H24_3001 H 0.1183 0.3211 0.1825 0.141 Uiso 1 1 calc R
C25_3001 C 0.0694(6) 0.2586(4) 0.2673(2) 0.117(2) Uani 1 1 d DU
H25_3001 H 0.0454 0.2305 0.2497 0.141 Uiso 1 1 calc R
C26_3001 C 0.0512(7) 0.2356(4) 0.3047(2) 0.120(2) Uani 1 1 d DU
H26_3001 H 0.0223 0.1958 0.3049 0.144 Uiso 1 1 calc R
C27_3001 C 0.0599(7) 0.2489(4) 0.3993(2) 0.123(2) Uani 1 1 d DU
H27_3001 H 0.0289 0.2101 0.4029 0.147 Uiso 1 1 calc R
C28_3001 C 0.0786(7) 0.2823(4) 0.4344(2) 0.132(2) Uani 1 1 d DU
H28_3001 H 0.0638 0.2580 0.4549 0.158 Uiso 1 1 calc R
C29_3001 C 0.1551(7) 0.4047(4) 0.4877(2) 0.129(2) Uani 1 1 d DU
H29_3001 H 0.1466 0.3814 0.5090 0.154 Uiso 1 1 calc R
C30_3001 C 0.1935(7) 0.4687(4) 0.4949(2) 0.128(2) Uani 1 1 d DU
H30_3001 H 0.1972 0.4763 0.5200 0.154 Uiso 1 1 calc R
C31_3001 C 0.2864(6) 0.6111(4) 0.4845(2) 0.127(2) Uani 1 1 d DU
H31_3001 H 0.2821 0.6153 0.5098 0.152 Uiso 1 1 calc R
C32_3001 C 0.3235(6) 0.6693(4) 0.4669(2) 0.116(2) Uani 1 1 d DU
H32_3001 H 0.3323 0.7013 0.4838 0.139 Uiso 1 1 calc R
C33_3001 C 0.5138(6) 0.6979(3) 0.37411(19) 0.107(2) Uani 1 1 d DU
C34_3001 C 0.5488(7) 0.7394(4) 0.31673(19) 0.114(2) Uani 1 1 d DU
H34A_3001 H 0.5711 0.7801 0.3151 0.137 Uiso 1 1 calc R
H34B_3001 H 0.6085 0.7150 0.3198 0.137 Uiso 1 1 calc R
C35_3001 C 0.5245(7) 0.6741(3) 0.2666(2) 0.111(2) Uani 1 1 d DU
C36_3001 C 0.5015(7) 0.6379(4) 0.2065(2) 0.121(2) Uani 1 1 d DU
H36A_3001 H 0.5148 0.6624 0.1864 0.145 Uiso 1 1 calc R
H36B_3001 H 0.5636 0.6172 0.2122 0.145 Uiso 1 1 calc R
C37_3001 C 0.4420(7) 0.5358(3) 0.2007(2) 0.118(2) Uani 1 1 d DU
C38_3001 C 0.3706(8) 0.4448(3) 0.1772(3) 0.125(2) Uani 1 1 d DU
H38A_3001 H 0.3666 0.4383 0.1523 0.150 Uiso 1 1 calc R
H38B_3001 H 0.4352 0.4295 0.1852 0.150 Uiso 1 1 calc R
C39_3001 C 0.3131(7) 0.3646(3) 0.2154(2) 0.121(2) Uani 1 1 d DU
C40_3001 C 0.2351(8) 0.2716(4) 0.2327(2) 0.121(2) Uani 1 1 d DU
H40A_3001 H 0.3054 0.2612 0.2365 0.145 Uiso 1 1 calc R
H40B_3001 H 0.2073 0.2440 0.2159 0.145 Uiso 1 1 calc R
C41_3001 C 0.2291(7) 0.2508(4) 0.2953(2) 0.120(2) Uani 1 1 d DU
C42_3001 C 0.1773(8) 0.2084(4) 0.3525(2) 0.124(2) Uani 1 1 d DU
H42A_3001 H 0.1365 0.1729 0.3544 0.149 Uiso 1 1 calc R
H42B_3001 H 0.2478 0.1964 0.3523 0.149 Uiso 1 1 calc R
C43_3001 C 0.2336(7) 0.2705(4) 0.4018(2) 0.125(2) Uani 1 1 d DU
C44_3001 C 0.2513(9) 0.3200(4) 0.4584(3) 0.138(3) Uani 1 1 d DU
H44A_3001 H 0.2342 0.2988 0.4795 0.166 Uiso 1 1 calc R
H44B_3001 H 0.3223 0.3128 0.4536 0.166 Uiso 1 1 calc R
C45_3001 C 0.3174(8) 0.4208(5) 0.4621(3) 0.136(3) Uani 1 1 d DU
C46_3001 C 0.3693(8) 0.5113(4) 0.4912(3) 0.129(3) Uani 1 1 d DU
H46A_3001 H 0.4357 0.4947 0.4868 0.155 Uiso 1 1 calc R
H46B_3001 H 0.3622 0.5162 0.5162 0.155 Uiso 1 1 calc R
C47_3001 C 0.4406(7) 0.5958(4) 0.4566(2) 0.119(2) Uani 1 1 d DU
C48_3001 C 0.4897(7) 0.6921(4) 0.4381(2) 0.118(2) Uani 1 1 d DU
H48A_3001 H 0.5553 0.6730 0.4364 0.142 Uiso 1 1 calc R
H48B_3001 H 0.4962 0.7247 0.4543 0.142 Uiso 1 1 calc R
N1_3001 N 0.2915(5) 0.7519(3) 0.39753(18) 0.1199(19) Uani 1 1 d DU
N2_3001 N 0.3206(5) 0.7817(3) 0.34414(18) 0.121(2) Uani 1 1 d DU
N3_3001 N 0.3270(5) 0.7621(3) 0.28204(18) 0.1144(19) Uani 1 1 d DU
N4_3001 N 0.3054(5) 0.7198(3) 0.23016(18) 0.1153(19) Uani 1 1 d DU
N5_3001 N 0.2579(6) 0.6383(3) 0.1932(2) 0.123(2) Uani 1 1 d DU
N6_3001 N 0.1955(5) 0.5489(3) 0.1804(2) 0.119(2) Uani 1 1 d DU
N7_3001 N 0.1179(5) 0.4531(3) 0.18753(18) 0.1126(19) Uani 1 1 d DU
N8_3001 N 0.0655(6) 0.3772(3) 0.21914(19) 0.1151(19) Uani 1 1 d DU
N9_3001 N 0.0148(6) 0.3133(3) 0.26561(16) 0.1137(19) Uani 1 1 d DU
N10_3001 N -0.0181(6) 0.2790(3) 0.31832(18) 0.123(2) Uani 1 1 d DU
N11_3001 N -0.0083(6) 0.2899(3) 0.38096(18) 0.122(2) Uani 1 1 d DU
N12_3001 N 0.0173(6) 0.3337(3) 0.43230(18) 0.127(2) Uani 1 1 d DU
N13_3001 N 0.0616(6) 0.4154(4) 0.4700(2) 0.131(2) Uani 1 1 d DU
N14_3001 N 0.1183(6) 0.5045(3) 0.4793(2) 0.126(2) Uani 1 1 d DU
N15_3001 N 0.1900(6) 0.6016(3) 0.46949(19) 0.124(2) Uani 1 1 d DU
N16_3001 N 0.2453(5) 0.6817(3) 0.44290(19) 0.123(2) Uani 1 1 d DU
N17_3001 N 0.4626(5) 0.7163(3) 0.40310(16) 0.1151(19) Uani 1 1 d DU
N18_3001 N 0.4839(5) 0.7331(3) 0.34734(17) 0.1115(18) Uani 1 1 d DU
N19_3001 N 0.5004(5) 0.7234(3) 0.28486(17) 0.1113(19) Uani 1 1 d DU
N20_3001 N 0.4738(6) 0.6754(3) 0.23553(18) 0.120(2) Uani 1 1 d DU
N21_3001 N 0.4263(6) 0.5959(3) 0.19779(18) 0.1156(19) Uani 1 1 d DU
N22_3001 N 0.3663(6) 0.5089(3) 0.1842(2) 0.127(2) Uani 1 1 d DU
N23_3001 N 0.2901(6) 0.4126(3) 0.19407(19) 0.1191(19) Uani 1 1 d DU
N24_3001 N 0.2301(6) 0.3306(3) 0.21851(18) 0.1163(19) Uani 1 1 d DU
N25_3001 N 0.1791(5) 0.2656(3) 0.26602(17) 0.1165(19) Uani 1 1 d DU
N26_3001 N 0.1543(6) 0.2370(3) 0.31940(18) 0.121(2) Uani 1 1 d DU
N27_3001 N 0.1595(6) 0.2446(3) 0.38249(19) 0.125(2) Uani 1 1 d DU
N28_3001 N 0.1921(6) 0.2961(4) 0.4302(2) 0.133(2) Uani 1 1 d DU
N29_3001 N 0.2379(6) 0.3816(3) 0.4646(2) 0.129(2) Uani 1 1 d DU
N30_3001 N 0.2944(6) 0.4713(3) 0.4792(2) 0.125(2) Uani 1 1 d DU
N31_3001 N 0.3622(6) 0.5685(3) 0.47463(19) 0.123(2) Uani 1 1 d DU
N32_3001 N 0.4192(5) 0.6512(3) 0.45168(17) 0.1139(18) Uani 1 1 d DU
O1_3001 O 0.1541(5) 0.7637(3) 0.36012(18) 0.1224(19) Uani 1 1 d DU
O2_3001 O 0.1641(5) 0.7423(3) 0.26286(18) 0.1248(19) Uani 1 1 d DU
O3_3001 O 0.0913(5) 0.6179(3) 0.20684(17) 0.1222(19) Uani 1 1 d DU
O4_3001 O -0.0237(5) 0.4648(3) 0.22138(16) 0.1218(19) Uani 1 1 d DU
O5_3001 O -0.0975(5) 0.3637(2) 0.30096(16) 0.1167(18) Uani 1 1 d DU
O6_3001 O -0.0993(5) 0.3741(3) 0.39405(16) 0.1216(18) Uani 1 1 d DU
O7_3001 O -0.0384(5) 0.4936(3) 0.45412(19) 0.134(2) Uani 1 1 d DU
O8_3001 O 0.0874(5) 0.6450(4) 0.42828(17) 0.134(2) Uani 1 1 d DU
O9_3001 O 0.5747(5) 0.6579(2) 0.37204(14) 0.1124(17) Uani 1 1 d DU
O10_3001 O 0.5824(5) 0.6350(3) 0.27664(16) 0.1191(18) Uani 1 1 d DU
O11_3001 O 0.5133(5) 0.5131(3) 0.21611(17) 0.1248(19) Uani 1 1 d DU
O12_3001 O 0.3947(5) 0.3566(3) 0.22933(19) 0.129(2) Uani 1 1 d DU
O13_3001 O 0.3197(5) 0.2477(3) 0.29983(17) 0.1250(19) Uani 1 1 d DU
O14_3001 O 0.3226(6) 0.2723(3) 0.3947(2) 0.135(2) Uani 1 1 d DU
O15_3001 O 0.3947(6) 0.4108(3) 0.44659(19) 0.135(2) Uani 1 1 d DU
O16_3001 O 0.5187(5) 0.5690(3) 0.44747(15) 0.127(2) Uani 1 1 d DU
O_4001 O -0.2171(5) 0.7104(3) 0.34588(17) 0.126(2) Uani 1 1 d U
O_4002 O 0.3160(8) 0.3162(3) 0.13579(19) 0.149(3) Uani 1 1 d U
O_4003 O -0.3473(6) 0.7908(3) 0.48269(19) 0.139(2) Uani 1 1 d U
O_4004 O -0.0145(6) 0.7099(4) 0.3272(2) 0.142(2) Uani 1 1 d U
O_4005 O 0.0001(8) 0.6308(4) 0.2744(2) 0.155(3) Uani 1 1 d U
O_4006 O -0.1148(7) 0.5231(4) 0.27541(19) 0.152(3) Uani 1 1 d U
O_4007 O 0.0432(8) 0.8709(4) 0.3535(2) 0.156(3) Uani 1 1 d U
O_4008 O 0.5784(9) 0.4679(6) 0.2796(2) 0.186(4) Uani 1 1 d U
O_4009 O 0.1169(11) 0.6343(5) 0.5741(2) 0.197(4) Uani 1 1 d U
O_4010 O 0.4800(12) 0.3625(8) 0.2946(4) 0.242(7) Uani 1 1 d U
O_4011 O -0.0485(10) 0.9111(4) 0.4119(3) 0.184(4) Uani 1 1 d U
O_4012 O -0.2833(10) 0.3742(6) 0.2653(5) 0.245(8) Uani 1 1 d U
O_4013 O 0.6723(13) 0.3173(6) 0.3553(5) 0.240(7) Uani 1 1 d U
O_4014 O 0.1570(9) 0.8695(8) 0.4892(4) 0.220(6) Uani 1 1 d U
O_4015 O 0.4794(12) 0.2869(9) 0.3481(5) 0.245(7) Uani 1 1 d U
O_4016 O -0.1403(10) 0.6454(7) 0.5101(4) 0.211(5) Uani 1 1 d U
O_4017 O 0.7793(14) 0.6236(10) 0.2411(8) 0.198(8) Uani 0.50 1 d PU
O_4018 O 0.009(3) 0.461(3) 0.5478(9) 0.31(2) Uani 0.50 1 d PU
O_4019 O 0.737(2) 0.3290(7) 0.5432(6) 0.350(15) Uani 1 1 d U
O_4020 O 0.484(3) 0.1908(13) 0.3775(7) 0.348(14) Uani 1 1 d U
O_4021 O 0.325(5) 0.5537(16) 0.0822(5) 0.34(3) Uani 0.50 1 d PU
O_4022 O 0.2687(12) 0.5442(6) 0.5825(3) 0.207(5) Uani 1 1 d U
O_4023 O -0.0569(12) 0.5820(6) 0.5622(4) 0.218(5) Uani 1 1 d U
O_4024 O 0.730(2) 0.5662(8) 0.2446(8) 0.206(9) Uani 0.50 1 d PU
O_4025 O 0.657(4) 0.496(3) 0.5182(17) 0.37(3) Uani 0.50 1 d PU
O_4026 O 0.534(3) 0.5500(14) 0.1303(6) 0.391(19) Uani 1 1 d U

loop_
_atom_site_aniso_label
_atom_site_aniso_U_11
_atom_site_aniso_U_22
_atom_site_aniso_U_33
_atom_site_aniso_U_23
_atom_site_aniso_U_13
_atom_site_aniso_U_12
N_1001 0.113(5) 0.108(4) 0.135(4) -0.022(3) 0.003(4) -0.006(4)
CA_1001 0.088(4) 0.109(5) 0.145(6) -0.022(4) 0.004(4) 0.000(3)
CB_1001 0.100(4) 0.103(4) 0.136(5) -0.010(4) 0.005(4) -0.007(3)
CG_1001 0.096(5) 0.095(4) 0.139(5) -0.018(4) 0.005(4) 0.000(3)
CD1_1001 0.104(5) 0.129(6) 0.136(5) -0.017(4) -0.010(4) 0.009(4)
CE1_1001 0.126(7) 0.139(7) 0.148(5) -0.034(5) 0.015(5) 0.005(5)
CZ_1001 0.092(5) 0.103(5) 0.199(7) -0.022(5) -0.007(5) 0.001(4)
CE2_1001 0.110(6) 0.098(5) 0.173(6) 0.005(5) -0.005(5) -0.006(4)
CD2_1001 0.109(6) 0.124(6) 0.146(5) -0.005(4) -0.002(4) -0.003(4)
C_1001 0.094(5) 0.101(4) 0.140(5) -0.019(4) 0.007(4) -0.002(4)
O_1001 0.109(4) 0.111(3) 0.149(4) -0.018(3) 0.005(3) 0.005(3)
N_1002 0.093(4) 0.141(5) 0.140(4) -0.033(4) -0.002(4) 0.005(4)
CA_1002 0.118(6) 0.129(5) 0.149(6) -0.026(5) 0.011(5) 0.004(4)
C_1002 0.100(5) 0.150(6) 0.150(7) -0.061(6) 0.004(5) -0.004(4)
O_1002 0.116(5) 0.159(6) 0.212(7) -0.085(6) 0.010(5) -0.003(4)
N_1003 0.103(4) 0.128(4) 0.135(5) -0.025(4) 0.003(4) 0.002(4)
CA_1003 0.115(6) 0.140(6) 0.149(6) -0.023(5) -0.013(5) -0.006(5)
C_1003 0.104(6) 0.141(6) 0.151(6) -0.029(5) -0.014(5) 0.006(5)
O_1003 0.168(7) 0.147(5) 0.161(5) -0.022(4) -0.013(5) -0.014(5)
OXT_1003 0.122(4) 0.144(4) 0.133(4) -0.032(3) -0.007(3) 0.001(4)
N_2001 0.115(5) 0.107(4) 0.126(4) 0.003(3) 0.005(3) 0.002(4)
CA_2001 0.110(5) 0.101(5) 0.130(5) 0.002(4) 0.005(4) 0.012(4)
CB_2001 0.117(5) 0.092(4) 0.148(6) 0.007(4) 0.001(4) 0.001(4)
CG_2001 0.098(5) 0.096(4) 0.136(5) 0.000(4) -0.002(4) -0.009(3)
CD1_2001 0.106(6) 0.119(5) 0.141(5) -0.004(4) 0.003(4) 0.004(4)
CE1_2001 0.132(7) 0.132(6) 0.130(5) 0.013(4) 0.001(5) 0.012(5)
CZ_2001 0.109(6) 0.106(5) 0.146(5) 0.009(4) 0.001(5) 0.004(4)
CE2_2001 0.107(5) 0.100(4) 0.150(5) -0.007(4) 0.006(5) -0.002(4)
CD2_2001 0.120(6) 0.099(5) 0.138(5) 0.006(4) 0.007(4) 0.000(4)
C_2001 0.105(5) 0.122(6) 0.130(5) 0.014(4) 0.008(4) 0.012(4)
O_2001 0.101(4) 0.107(3) 0.146(4) 0.003(3) 0.007(3) 0.007(3)
N_2002 0.130(5) 0.141(5) 0.126(4) 0.007(4) -0.002(4) 0.006(5)
CA_2002 0.154(8) 0.165(8) 0.136(6) 0.012(5) -0.017(6) 0.018(6)
C_2002 0.132(8) 0.222(15) 0.287(19) 0.108(14) -0.003(11) 0.011(9)
O_2002 0.133(6) 0.228(12) 0.378(19) 0.148(13) -0.024(9) -0.006(7)
N_2003 0.127(7) 0.262(17) 0.42(3) 0.151(18) -0.013(11) 0.014(9)
CA_2003 0.149(13) 0.205(16) 0.69(4) 0.21(2) -0.03(2) 0.001(12)
C_2003 0.18(2) 0.56(4) 0.56(4) 0.40(3) -0.04(2) -0.08(3)
O_2003 0.37(5) 0.87(9) 0.64(6) 0.61(6) -0.12(3) -0.30(5)
OXT_2003 0.31(5) 0.92(11) 0.34(4) 0.26(3) 0.07(4) -0.27(7)
C1_3001 0.107(5) 0.114(5) 0.145(5) -0.019(4) -0.009(4) 0.007(5)
C2_3001 0.126(6) 0.101(5) 0.143(5) -0.010(4) -0.014(4) 0.017(5)
C3_3001 0.117(5) 0.085(4) 0.155(5) -0.004(4) -0.009(4) -0.007(4)
C4_3001 0.111(6) 0.108(4) 0.138(5) 0.008(4) -0.010(4) 0.001(4)
C5_3001 0.118(5) 0.100(4) 0.127(5) 0.001(4) -0.009(4) 0.003(4)
C6_3001 0.123(6) 0.105(4) 0.138(6) -0.002(4) -0.010(5) 0.010(4)
C7_3001 0.101(5) 0.093(4) 0.143(5) -0.016(4) -0.004(4) -0.003(3)
C8_3001 0.115(6) 0.111(5) 0.131(5) 0.000(4) -0.006(4) 0.000(4)
C9_3001 0.104(5) 0.103(4) 0.129(4) -0.011(3) -0.004(4) 0.002(4)
C10_3001 0.116(6) 0.110(5) 0.131(4) 0.002(4) 0.000(4) -0.011(5)
C11_3001 0.126(7) 0.120(5) 0.120(4) -0.001(4) 0.005(4) -0.003(4)
C12_3001 0.122(6) 0.149(6) 0.122(5) -0.016(5) 0.005(5) -0.023(5)
C13_3001 0.105(5) 0.143(5) 0.135(6) -0.023(5) 0.005(4) -0.007(4)
C14_3001 0.111(6) 0.145(5) 0.120(5) -0.023(4) 0.012(4) -0.010(4)
C15_3001 0.099(5) 0.136(6) 0.131(5) -0.024(4) -0.002(4) -0.002(4)
C16_3001 0.104(5) 0.125(5) 0.151(5) -0.022(4) 0.001(4) 0.004(4)
C17_3001 0.096(4) 0.114(5) 0.150(5) -0.024(4) -0.007(4) 0.000(4)
C18_3001 0.102(4) 0.095(4) 0.148(5) -0.004(4) -0.011(4) 0.001(4)
C19_3001 0.109(4) 0.097(4) 0.132(5) 0.008(3) -0.003(4) -0.007(3)
C20_3001 0.111(5) 0.098(4) 0.138(5) 0.005(4) -0.009(4) -0.010(4)
C21_3001 0.114(5) 0.113(4) 0.137(5) -0.004(4) -0.009(4) 0.002(4)
C22_3001 0.114(5) 0.116(4) 0.126(5) -0.004(4) -0.002(4) 0.005(4)
C23_3001 0.121(5) 0.112(4) 0.124(5) -0.013(4) 0.003(4) 0.002(4)
C24_3001 0.109(5) 0.108(4) 0.135(5) -0.006(4) -0.004(4) 0.007(4)
C25_3001 0.117(5) 0.103(5) 0.132(4) -0.015(4) -0.007(4) 0.003(4)
C26_3001 0.127(5) 0.101(5) 0.132(5) -0.005(4) -0.008(4) 0.002(4)
C27_3001 0.121(5) 0.107(5) 0.140(5) -0.001(4) -0.005(4) -0.004(4)
C28_3001 0.126(5) 0.142(6) 0.127(5) 0.009(4) -0.004(4) -0.015(5)
C29_3001 0.128(5) 0.144(5) 0.114(5) -0.004(4) -0.003(4) -0.019(4)
C30_3001 0.116(5) 0.147(5) 0.121(5) 0.000(4) 0.000(4) -0.017(4)
C31_3001 0.100(5) 0.151(6) 0.129(5) -0.007(4) 0.006(4) -0.004(4)
C32_3001 0.094(4) 0.142(5) 0.111(4) -0.026(4) 0.002(3) -0.009(4)
C33_3001 0.093(5) 0.100(4) 0.129(4) -0.010(3) -0.006(4) -0.008(3)
C34_3001 0.104(5) 0.104(5) 0.135(4) 0.000(3) -0.004(3) -0.011(4)
C35_3001 0.101(5) 0.099(4) 0.132(5) -0.003(3) 0.000(4) -0.001(4)
C36_3001 0.112(5) 0.119(5) 0.132(5) -0.002(4) 0.000(4) -0.002(4)
C37_3001 0.108(5) 0.109(4) 0.137(6) -0.003(4) 0.005(4) 0.002(4)
C38_3001 0.129(6) 0.095(4) 0.151(6) -0.004(4) 0.004(5) 0.006(4)
C39_3001 0.117(5) 0.099(4) 0.146(6) -0.014(4) -0.003(4) 0.011(4)
C40_3001 0.121(6) 0.105(4) 0.136(5) -0.007(4) 0.002(4) 0.010(4)
C41_3001 0.121(5) 0.102(5) 0.136(5) -0.001(4) -0.006(4) 0.009(5)
C42_3001 0.126(6) 0.110(5) 0.137(5) 0.003(4) -0.007(4) 0.012(5)
C43_3001 0.119(5) 0.110(5) 0.148(5) 0.006(4) -0.007(4) -0.006(5)
C44_3001 0.132(7) 0.131(5) 0.151(6) -0.003(5) -0.023(6) 0.004(5)
C45_3001 0.116(6) 0.148(6) 0.144(7) -0.023(5) -0.004(5) -0.013(5)
C46_3001 0.109(5) 0.143(5) 0.136(6) -0.013(4) -0.001(5) -0.016(5)
C47_3001 0.107(5) 0.138(5) 0.111(4) -0.023(4) -0.007(4) 0.001(4)
C48_3001 0.096(5) 0.141(6) 0.116(4) -0.018(4) -0.006(4) -0.006(4)
N1_3001 0.102(4) 0.114(4) 0.144(4) -0.018(3) -0.005(3) -0.001(3)
N2_3001 0.105(4) 0.116(4) 0.143(4) -0.016(4) -0.004(3) 0.006(4)
N3_3001 0.107(4) 0.102(4) 0.135(4) 0.001(3) -0.006(3) 0.001(3)
N4_3001 0.110(4) 0.098(4) 0.138(4) 0.003(3) -0.012(3) 0.010(3)
N5_3001 0.118(4) 0.103(4) 0.148(5) 0.000(3) -0.004(4) 0.001(3)
N6_3001 0.114(4) 0.105(4) 0.137(4) -0.005(3) 0.000(4) 0.006(3)
N7_3001 0.111(4) 0.093(3) 0.134(4) -0.003(3) 0.000(3) -0.002(3)
N8_3001 0.116(4) 0.096(3) 0.133(4) -0.011(3) 0.002(3) 0.006(3)
N9_3001 0.120(5) 0.101(4) 0.121(4) -0.011(3) -0.004(3) 0.002(3)
N10_3001 0.121(5) 0.110(4) 0.136(4) 0.004(3) -0.002(4) 0.007(4)
N11_3001 0.117(5) 0.117(4) 0.131(4) 0.002(3) -0.003(4) -0.001(4)
N12_3001 0.118(5) 0.128(5) 0.134(4) -0.013(3) 0.005(4) -0.018(4)
N13_3001 0.109(4) 0.145(5) 0.138(5) -0.014(4) -0.002(4) -0.011(4)
N14_3001 0.103(4) 0.141(4) 0.134(5) -0.015(4) 0.000(4) -0.013(4)
N15_3001 0.111(4) 0.135(5) 0.126(4) -0.028(3) 0.000(3) -0.004(4)
N16_3001 0.102(4) 0.141(5) 0.127(4) -0.020(3) 0.004(3) 0.003(4)
N17_3001 0.103(4) 0.116(4) 0.126(4) -0.018(3) -0.009(3) 0.004(3)
N18_3001 0.101(4) 0.093(3) 0.140(4) 0.005(3) -0.002(3) -0.004(3)
N19_3001 0.107(4) 0.095(3) 0.131(4) 0.004(3) -0.007(3) -0.002(3)
N20_3001 0.119(5) 0.111(4) 0.131(4) 0.001(3) -0.012(4) 0.014(4)
N21_3001 0.116(4) 0.103(4) 0.128(4) 0.000(3) -0.003(3) 0.000(3)
N22_3001 0.109(4) 0.109(4) 0.162(6) -0.013(4) -0.006(4) 0.007(3)
N23_3001 0.114(4) 0.104(4) 0.139(4) -0.016(3) -0.001(3) 0.004(3)
N24_3001 0.118(4) 0.101(4) 0.131(4) -0.012(3) -0.003(4) 0.013(3)
N25_3001 0.116(4) 0.101(4) 0.133(4) -0.010(3) -0.004(3) 0.008(3)
N26_3001 0.123(4) 0.098(4) 0.142(4) -0.001(3) -0.013(3) 0.003(4)
N27_3001 0.118(4) 0.119(5) 0.138(4) -0.002(3) 0.000(4) -0.007(4)
N28_3001 0.122(5) 0.135(5) 0.141(5) -0.002(4) -0.010(4) -0.009(4)
N29_3001 0.119(5) 0.132(4) 0.137(5) -0.005(4) -0.003(4) -0.005(4)
N30_3001 0.110(4) 0.133(4) 0.134(5) -0.016(4) 0.000(4) -0.001(4)
N31_3001 0.111(4) 0.135(4) 0.123(4) -0.018(3) 0.002(3) -0.002(4)
N32_3001 0.099(4) 0.128(4) 0.115(4) -0.017(3) -0.004(3) 0.005(3)
O1_3001 0.102(4) 0.111(4) 0.154(4) -0.014(3) -0.010(3) 0.001(3)
O2_3001 0.104(4) 0.111(4) 0.160(5) 0.002(3) -0.010(3) 0.004(3)
O3_3001 0.117(4) 0.107(3) 0.142(4) -0.007(3) -0.002(3) 0.012(3)
O4_3001 0.118(4) 0.108(3) 0.140(4) -0.012(3) 0.004(3) 0.011(3)
O5_3001 0.106(4) 0.104(3) 0.141(4) -0.013(3) -0.005(3) 0.002(3)
O6_3001 0.112(4) 0.123(4) 0.130(4) -0.006(3) 0.001(3) -0.006(3)
O7_3001 0.100(4) 0.151(5) 0.151(5) -0.019(4) 0.001(3) -0.009(4)
O8_3001 0.108(4) 0.156(5) 0.136(4) -0.034(4) -0.003(3) 0.006(4)
O9_3001 0.102(4) 0.110(3) 0.126(3) -0.004(3) 0.001(3) 0.003(3)
O10_3001 0.109(4) 0.110(3) 0.139(4) 0.008(3) 0.002(3) 0.008(3)
O11_3001 0.117(4) 0.116(4) 0.141(4) -0.013(3) -0.007(3) 0.010(3)
O12_3001 0.118(4) 0.111(4) 0.158(5) -0.018(3) -0.007(4) 0.017(3)
O13_3001 0.121(4) 0.116(4) 0.138(4) -0.004(3) -0.006(3) 0.012(4)
O14_3001 0.124(4) 0.123(4) 0.158(5) 0.001(4) -0.003(4) -0.004(4)
O15_3001 0.121(4) 0.138(5) 0.146(4) -0.016(4) 0.002(4) 0.002(4)
O16_3001 0.112(4) 0.149(5) 0.119(3) -0.012(3) 0.002(3) 0.011(3)
O_4001 0.115(4) 0.121(4) 0.142(4) 0.013(3) -0.003(3) -0.005(3)
O_4002 0.181(7) 0.122(4) 0.143(4) 0.004(3) 0.015(5) 0.010(5)
O_4003 0.118(5) 0.144(5) 0.155(5) -0.034(4) 0.000(4) -0.003(4)
O_4004 0.112(4) 0.144(5) 0.169(5) -0.024(4) -0.003(4) 0.002(4)
O_4005 0.168(7) 0.139(5) 0.156(5) 0.009(4) 0.017(5) 0.016(5)
O_4006 0.150(6) 0.166(6) 0.139(4) -0.027(4) 0.000(4) 0.048(5)
O_4007 0.164(6) 0.143(5) 0.159(5) 0.001(4) -0.012(5) 0.014(5)
O_4008 0.187(9) 0.230(10) 0.141(5) -0.024(6) -0.013(6) 0.048(8)
O_4009 0.231(11) 0.207(9) 0.152(6) -0.021(6) -0.035(6) -0.038(9)
O_4010 0.209(11) 0.291(15) 0.225(10) -0.125(11) -0.048(9) 0.072(11)
O_4011 0.216(10) 0.146(6) 0.191(7) 0.004(5) 0.028(8) 0.025(7)
O_4012 0.183(10) 0.218(11) 0.335(16) -0.119(12) -0.096(11) 0.051(9)
O_4013 0.200(11) 0.165(8) 0.354(19) -0.061(10) -0.034(13) 0.022(8)
O_4014 0.138(7) 0.286(15) 0.236(11) -0.062(11) -0.022(8) -0.020(9)
O_4015 0.197(11) 0.269(15) 0.269(14) -0.085(13) 0.042(11) -0.012(11)
O_4016 0.161(8) 0.209(10) 0.265(12) 0.023(10) -0.016(9) -0.007(8)
O_4017 0.115(10) 0.168(15) 0.31(3) 0.013(15) -0.014(14) -0.023(10)
O_4018 0.24(3) 0.46(6) 0.23(2) 0.08(3) 0.11(2) 0.06(4)
O_4019 0.48(4) 0.209(12) 0.36(2) 0.116(14) -0.19(2) -0.118(19)
O_4020 0.35(3) 0.39(3) 0.31(2) -0.14(2) 0.00(2) -0.01(3)
O_4021 0.63(7) 0.27(3) 0.129(10) -0.007(13) 0.03(2) -0.21(4)
O_4022 0.229(12) 0.205(9) 0.187(7) 0.010(7) 0.011(9) -0.056(10)
O_4023 0.206(11) 0.172(8) 0.276(13) 0.013(8) 0.013(11) -0.013(8)
O_4024 0.21(2) 0.119(10) 0.29(2) -0.009(12) -0.06(2) 0.008(12)
O_4025 0.23(3) 0.48(7) 0.40(5) -0.18(5) 0.00(4) 0.06(4)
O_4026 0.45(4) 0.44(3) 0.280(17) 0.13(2) 0.15(2) 0.22(3)

loop_
_atom_type_symbol
_atom_type_description
_atom_type_scat_dispersion_real
_atom_type_scat_dispersion_imag
_atom_type_scat_source
C C 0.0033 0.0000 'International Tables Vol C Tables 4.2.6.8 and 6.1.1.4'
H H 0.0000 0.0000 'International Tables Vol C Tables 4.2.6.8 and 6.1.1.4'
N N 0.0061 0.0000 'International Tables Vol C Tables 4.2.6.8 and 6.1.1.4'
O O 0.0106 0.0000 'International Tables Vol C Tables 4.2.6.8 and 6.1.1.4'

loop_
_geom_angle_atom_site_label_1
_geom_angle_atom_site_label_2
_geom_angle_atom_site_label_3
_geom_angle
N_1001 CA_1001 C_1001 110.3(6)
N_1001 CA_1001 CB_1001 110.8(7)
C_1001 CA_1001 CB_1001 111.8(6)
CG_1001 CB_1001 CA_1001 110.8(6)
CD1_1001 CG_1001 CD2_1001 118.9(7)
CD1_1001 CG_1001 CB_1001 121.8(8)
CD2_1001 CG_1001 CB_1001 119.3(7)
CG_1001 CD1_1001 CE1_1001 119.8(8)
CZ_1001 CE1_1001 CD1_1001 119.4(8)
CE1_1001 CZ_1001 CE2_1001 121.8(8)
CD2_1001 CE2_1001 CZ_1001 120.2(9)
CE2_1001 CD2_1001 CG_1001 119.9(9)
O_1001 C_1001 N_1002 123.5(7)
O_1001 C_1001 CA_1001 118.3(7)
N_1002 C_1001 CA_1001 118.2(8)
C_1001 N_1002 CA_1002 122.8(8)
N_1002 CA_1002 C_1002 115.6(8)
O_1002 C_1002 N_1003 120.1(8)
O_1002 C_1002 CA_1002 119.8(8)
N_1003 C_1002 CA_1002 120.1(8)
C_1002 N_1003 CA_1003 123.2(8)
N_1003 CA_1003 C_1003 115.3(9)
O_1003 C_1003 OXT_1003 124.7(9)
O_1003 C_1003 CA_1003 115.2(9)
OXT_1003 C_1003 CA_1003 120.1(8)
N_2001 CA_2001 CB_2001 110.0(7)
N_2001 CA_2001 C_2001 107.8(6)
CB_2001 CA_2001 C_2001 113.3(7)
CG_2001 CB_2001 CA_2001 113.3(6)
CD2_2001 CG_2001 CD1_2001 116.7(7)
CD2_2001 CG_2001 CB_2001 120.6(8)
CD1_2001 CG_2001 CB_2001 122.6(8)
CG_2001 CD1_2001 CE1_2001 120.8(8)
CZ_2001 CE1_2001 CD1_2001 121.0(8)
CE2_2001 CZ_2001 CE1_2001 118.3(8)
CD2_2001 CE2_2001 CZ_2001 120.4(8)
CE2_2001 CD2_2001 CG_2001 122.8(8)
O_2001 C_2001 N_2002 124.7(8)
O_2001 C_2001 CA_2001 120.3(7)
N_2002 C_2001 CA_2001 114.8(7)
C_2001 N_2002 CA_2002 120.4(9)
N_2002 CA_2002 C_2002 115.9(10)
O_2002 C_2002 N_2003 122.0(12)
O_2002 C_2002 CA_2002 118.4(11)
N_2003 C_2002 CA_2002 119.6(12)
C_2002 N_2003 CA_2003 122.0(15)
N_2003 CA_2003 C_2003 117.6(18)
OXT_2003 C_2003 O_2003 125(4)
OXT_2003 C_2003 CA_2003 116(2)
O_2003 C_2003 CA_2003 120(3)
O1_3001 C1_3001 N2_3001 131.3(8)
O1_3001 C1_3001 N1_3001 122.8(8)
N2_3001 C1_3001 N1_3001 106.0(7)
N3_3001 C2_3001 N2_3001 112.5(6)
O2_3001 C3_3001 N4_3001 126.1(8)
O2_3001 C3_3001 N3_3001 124.5(8)
N4_3001 C3_3001 N3_3001 109.4(7)
N5_3001 C4_3001 N4_3001 114.2(7)
O3_3001 C5_3001 N5_3001 126.9(7)
O3_3001 C5_3001 N6_3001 126.1(8)
N5_3001 C5_3001 N6_3001 107.0(7)
N7_3001 C6_3001 N6_3001 114.2(7)
O4_3001 C7_3001 N7_3001 126.0(7)
O4_3001 C7_3001 N8_3001 124.3(8)
N7_3001 C7_3001 N8_3001 109.7(7)
N9_3001 C8_3001 N8_3001 111.8(7)
O5_3001 C9_3001 N10_3001 124.6(7)
O5_3001 C9_3001 N9_3001 126.5(7)
N10_3001 C9_3001 N9_3001 108.8(7)
N10_3001 C10_3001 N11_3001 113.4(7)
O6_3001 C11_3001 N11_3001 127.0(8)
O6_3001 C11_3001 N12_3001 126.1(8)
N11_3001 C11_3001 N12_3001 106.9(7)
N13_3001 C12_3001 N12_3001 114.5(8)
O7_3001 C13_3001 N14_3001 129.4(9)
O7_3001 C13_3001 N13_3001 124.3(8)
N14_3001 C13_3001 N13_3001 106.2(8)
N14_3001 C14_3001 N15_3001 114.2(7)
O8_3001 C15_3001 N16_3001 129.8(9)
O8_3001 C15_3001 N15_3001 123.4(8)
N16_3001 C15_3001 N15_3001 106.7(7)
N16_3001 C16_3001 N1_3001 113.0(7)
N17_3001 C17_3001 N1_3001 115.3(7)
N17_3001 C17_3001 C18_3001 102.6(6)
N1_3001 C17_3001 C18_3001 104.3(7)
N2_3001 C18_3001 N18_3001 112.6(7)
N2_3001 C18_3001 C17_3001 102.3(7)
N18_3001 C18_3001 C17_3001 103.8(6)
N19_3001 C19_3001 N3_3001 114.3(7)
N19_3001 C19_3001 C20_3001 102.3(6)
N3_3001 C19_3001 C20_3001 104.4(6)
N20_3001 C20_3001 N4_3001 115.1(7)
N20_3001 C20_3001 C19_3001 103.6(6)
N4_3001 C20_3001 C19_3001 101.7(7)
N21_3001 C21_3001 N5_3001 114.3(7)
N21_3001 C21_3001 C22_3001 104.7(6)
N5_3001 C21_3001 C22_3001 104.9(7)
N22_3001 C22_3001 N6_3001 114.9(7)
N22_3001 C22_3001 C21_3001 101.9(6)
N6_3001 C22_3001 C21_3001 103.9(6)
N7_3001 C23_3001 N23_3001 114.7(6)
N7_3001 C23_3001 C24_3001 102.6(6)
N23_3001 C23_3001 C24_3001 102.2(6)
N24_3001 C24_3001 N8_3001 113.9(7)
N24_3001 C24_3001 C23_3001 103.0(6)
N8_3001 C24_3001 C23_3001 102.4(6)
N9_3001 C25_3001 N25_3001 113.8(7)
N9_3001 C25_3001 C26_3001 104.7(6)
N25_3001 C25_3001 C26_3001 102.7(7)
N10_3001 C26_3001 N26_3001 115.6(7)
N10_3001 C26_3001 C25_3001 101.9(6)
N26_3001 C26_3001 C25_3001 101.9(7)
N11_3001 C27_3001 N27_3001 112.4(7)
N11_3001 C27_3001 C28_3001 101.7(6)
N27_3001 C27_3001 C28_3001 105.6(7)
N12_3001 C28_3001 N28_3001 112.5(8)
N12_3001 C28_3001 C27_3001 105.0(7)
N28_3001 C28_3001 C27_3001 99.3(7)
N13_3001 C29_3001 N29_3001 113.9(7)
N13_3001 C29_3001 C30_3001 101.9(7)
N29_3001 C29_3001 C30_3001 101.0(7)
N14_3001 C30_3001 N30_3001 116.2(8)
N14_3001 C30_3001 C29_3001 103.3(7)
N30_3001 C30_3001 C29_3001 105.1(7)
N15_3001 C31_3001 N31_3001 114.7(8)
N15_3001 C31_3001 C32_3001 103.5(7)
N31_3001 C31_3001 C32_3001 103.5(6)
N16_3001 C32_3001 N32_3001 115.6(6)
N16_3001 C32_3001 C31_3001 102.8(6)
N32_3001 C32_3001 C31_3001 102.0(6)
O9_3001 C33_3001 N18_3001 125.5(7)
O9_3001 C33_3001 N17_3001 127.5(7)
N18_3001 C33_3001 N17_3001 107.0(6)
N19_3001 C34_3001 N18_3001 113.7(7)
O10_3001 C35_3001 N19_3001 125.0(7)
O10_3001 C35_3001 N20_3001 126.4(7)
N19_3001 C35_3001 N20_3001 108.6(6)
N21_3001 C36_3001 N20_3001 113.6(8)
O11_3001 C37_3001 N22_3001 128.0(7)
O11_3001 C37_3001 N21_3001 124.5(8)
N22_3001 C37_3001 N21_3001 107.5(7)
N23_3001 C38_3001 N22_3001 112.6(8)
O12_3001 C39_3001 N24_3001 126.6(8)
O12_3001 C39_3001 N23_3001 124.6(8)
N24_3001 C39_3001 N23_3001 108.8(7)
N24_3001 C40_3001 N25_3001 112.9(7)
O13_3001 C41_3001 N25_3001 128.3(8)
O13_3001 C41_3001 N26_3001 126.4(8)
N25_3001 C41_3001 N26_3001 105.3(7)
N27_3001 C42_3001 N26_3001 114.4(7)
O14_3001 C43_3001 N28_3001 124.3(9)
O14_3001 C43_3001 N27_3001 126.2(9)
N28_3001 C43_3001 N27_3001 109.4(8)
N29_3001 C44_3001 N28_3001 115.2(9)
O15_3001 C45_3001 N30_3001 126.2(9)
O15_3001 C45_3001 N29_3001 123.9(8)
N30_3001 C45_3001 N29_3001 109.9(8)
N30_3001 C46_3001 N31_3001 112.6(8)
O16_3001 C47_3001 N32_3001 127.4(8)
O16_3001 C47_3001 N31_3001 122.8(8)
N32_3001 C47_3001 N31_3001 109.8(7)
N32_3001 C48_3001 N17_3001 114.5(7)
C1_3001 N1_3001 C17_3001 111.4(7)
C1_3001 N1_3001 C16_3001 121.7(7)
C17_3001 N1_3001 C16_3001 125.0(7)
C1_3001 N2_3001 C18_3001 115.4(7)
C1_3001 N2_3001 C2_3001 121.0(7)
C18_3001 N2_3001 C2_3001 123.3(7)
C3_3001 N3_3001 C2_3001 121.2(7)
C3_3001 N3_3001 C19_3001 110.3(6)
C2_3001 N3_3001 C19_3001 121.4(7)
C3_3001 N4_3001 C4_3001 123.0(7)
C3_3001 N4_3001 C20_3001 113.6(7)
C4_3001 N4_3001 C20_3001 122.3(7)
C5_3001 N5_3001 C4_3001 120.8(8)
C5_3001 N5_3001 C21_3001 112.1(6)
C4_3001 N5_3001 C21_3001 124.6(8)
C5_3001 N6_3001 C22_3001 111.8(7)
C5_3001 N6_3001 C6_3001 120.5(7)
C22_3001 N6_3001 C6_3001 123.9(7)
C7_3001 N7_3001 C6_3001 124.6(7)
C7_3001 N7_3001 C23_3001 112.4(6)
C6_3001 N7_3001 C23_3001 122.3(7)
C7_3001 N8_3001 C24_3001 112.0(7)
C7_3001 N8_3001 C8_3001 121.1(7)
C24_3001 N8_3001 C8_3001 120.0(7)
C9_3001 N9_3001 C25_3001 111.1(6)
C9_3001 N9_3001 C8_3001 120.9(7)
C25_3001 N9_3001 C8_3001 122.8(6)
C9_3001 N10_3001 C10_3001 123.7(7)
C9_3001 N10_3001 C26_3001 113.1(7)
C10_3001 N10_3001 C26_3001 122.8(7)
C11_3001 N11_3001 C10_3001 120.2(7)
C11_3001 N11_3001 C27_3001 113.1(7)
C10_3001 N11_3001 C27_3001 122.5(7)
C11_3001 N12_3001 C28_3001 113.0(7)
C11_3001 N12_3001 C12_3001 121.9(8)
C28_3001 N12_3001 C12_3001 122.8(8)
C13_3001 N13_3001 C12_3001 123.7(8)
C13_3001 N13_3001 C29_3001 113.5(7)
C12_3001 N13_3001 C29_3001 122.0(8)
C13_3001 N14_3001 C30_3001 115.0(8)
C13_3001 N14_3001 C14_3001 120.6(8)
C30_3001 N14_3001 C14_3001 122.1(8)
C31_3001 N15_3001 C15_3001 112.2(7)
C31_3001 N15_3001 C14_3001 123.4(8)
C15_3001 N15_3001 C14_3001 120.6(8)
C15_3001 N16_3001 C32_3001 114.6(7)
C15_3001 N16_3001 C16_3001 118.8(7)
C32_3001 N16_3001 C16_3001 121.6(7)
C33_3001 N17_3001 C17_3001 114.3(6)
C33_3001 N17_3001 C48_3001 120.1(7)
C17_3001 N17_3001 C48_3001 124.7(7)
C33_3001 N18_3001 C18_3001 111.1(6)
C33_3001 N18_3001 C34_3001 119.6(7)
C18_3001 N18_3001 C34_3001 121.7(6)
C35_3001 N19_3001 C34_3001 123.3(7)
C35_3001 N19_3001 C19_3001 112.9(6)
C34_3001 N19_3001 C19_3001 123.5(6)
C35_3001 N20_3001 C20_3001 112.4(6)
C35_3001 N20_3001 C36_3001 122.3(7)
C20_3001 N20_3001 C36_3001 122.5(7)
C37_3001 N21_3001 C36_3001 122.5(7)
C37_3001 N21_3001 C21_3001 110.9(6)
C36_3001 N21_3001 C21_3001 124.1(7)
C37_3001 N22_3001 C22_3001 114.8(7)
C37_3001 N22_3001 C38_3001 120.5(8)
C22_3001 N22_3001 C38_3001 122.7(8)
C39_3001 N23_3001 C38_3001 119.8(7)
C39_3001 N23_3001 C23_3001 111.4(7)
C38_3001 N23_3001 C23_3001 122.2(7)
C39_3001 N24_3001 C24_3001 113.8(6)
C39_3001 N24_3001 C40_3001 121.8(7)
C24_3001 N24_3001 C40_3001 122.4(7)
C41_3001 N25_3001 C25_3001 115.7(7)
C41_3001 N25_3001 C40_3001 119.8(7)
C25_3001 N25_3001 C40_3001 122.2(7)
C41_3001 N26_3001 C42_3001 122.2(8)
C41_3001 N26_3001 C26_3001 113.9(7)
C42_3001 N26_3001 C26_3001 121.1(8)
C43_3001 N27_3001 C42_3001 124.6(8)
C43_3001 N27_3001 C27_3001 112.1(7)
C42_3001 N27_3001 C27_3001 122.5(8)
C43_3001 N28_3001 C44_3001 123.2(8)
C43_3001 N28_3001 C28_3001 113.1(7)
C44_3001 N28_3001 C28_3001 121.7(8)
C45_3001 N29_3001 C44_3001 121.6(9)
C45_3001 N29_3001 C29_3001 111.7(7)
C44_3001 N29_3001 C29_3001 121.9(8)
C45_3001 N30_3001 C46_3001 122.7(8)
C45_3001 N30_3001 C30_3001 111.8(7)
C46_3001 N30_3001 C30_3001 121.8(7)
C47_3001 N31_3001 C31_3001 110.6(7)
C47_3001 N31_3001 C46_3001 124.7(8)
C31_3001 N31_3001 C46_3001 121.9(8)
C47_3001 N32_3001 C48_3001 122.9(7)
C47_3001 N32_3001 C32_3001 113.8(7)
C48_3001 N32_3001 C32_3001 122.5(7)

loop_
_geom_bond_atom_site_label_1
_geom_bond_atom_site_label_2
_geom_bond_distance
N_1001 CA_1001 1.465(10)
CA_1001 C_1001 1.526(10)
CA_1001 CB_1001 1.533(10)
CB_1001 CG_1001 1.499(10)
CG_1001 CD1_1001 1.381(11)
CG_1001 CD2_1001 1.428(11)
CD1_1001 CE1_1001 1.391(12)
CE1_1001 CZ_1001 1.364(12)
CZ_1001 CE2_1001 1.366(12)
CE2_1001 CD2_1001 1.348(12)
C_1001 O_1001 1.255(10)
C_1001 N_1002 1.305(10)
N_1002 CA_1002 1.453(11)
CA_1002 C_1002 1.504(12)
C_1002 O_1002 1.244(10)
C_1002 N_1003 1.340(11)
N_1003 CA_1003 1.438(11)
CA_1003 C_1003 1.510(12)
C_1003 O_1003 1.241(11)
C_1003 OXT_1003 1.245(8)
N_2001 CA_2001 1.477(10)
CA_2001 CB_2001 1.521(11)
CA_2001 C_2001 1.523(10)
CB_2001 CG_2001 1.505(10)
CG_2001 CD2_2001 1.385(11)
CG_2001 CD1_2001 1.384(11)
CD1_2001 CE1_2001 1.391(11)
CE1_2001 CZ_2001 1.384(12)
CZ_2001 CE2_2001 1.372(11)
CE2_2001 CD2_2001 1.369(11)
C_2001 O_2001 1.208(9)
C_2001 N_2002 1.336(10)
N_2002 CA_2002 1.433(12)
CA_2002 C_2002 1.463(14)
C_2002 O_2002 1.273(13)
C_2002 N_2003 1.319(14)
N_2003 CA_2003 1.461(15)
CA_2003 C_2003 1.533(19)
C_2003 OXT_2003 1.236(10)
C_2003 O_2003 1.255(19)
C1_3001 O1_3001 1.227(10)
C1_3001 N2_3001 1.319(10)
C1_3001 N1_3001 1.427(10)
C2_3001 N3_3001 1.416(10)
C2_3001 N2_3001 1.504(10)
C3_3001 O2_3001 1.236(10)
C3_3001 N4_3001 1.351(10)
C3_3001 N3_3001 1.383(10)
C4_3001 N5_3001 1.431(10)
C4_3001 N4_3001 1.443(10)
C5_3001 O3_3001 1.196(10)
C5_3001 N5_3001 1.385(10)
C5_3001 N6_3001 1.402(10)
C6_3001 N7_3001 1.432(10)
C6_3001 N6_3001 1.445(10)
C7_3001 O4_3001 1.237(9)
C7_3001 N7_3001 1.336(10)
C7_3001 N8_3001 1.374(10)
C8_3001 N9_3001 1.432(10)
C8_3001 N8_3001 1.459(10)
C9_3001 O5_3001 1.225(9)
C9_3001 N10_3001 1.357(10)
C9_3001 N9_3001 1.364(10)
C10_3001 N10_3001 1.448(10)
C10_3001 N11_3001 1.451(10)
C11_3001 O6_3001 1.197(9)
C11_3001 N11_3001 1.382(10)
C11_3001 N12_3001 1.399(11)
C12_3001 N13_3001 1.432(11)
C12_3001 N12_3001 1.447(11)
C13_3001 O7_3001 1.202(10)
C13_3001 N14_3001 1.340(11)
C13_3001 N13_3001 1.389(11)
C14_3001 N14_3001 1.444(11)
C14_3001 N15_3001 1.445(11)
C15_3001 O8_3001 1.210(10)
C15_3001 N16_3001 1.345(10)
C15_3001 N15_3001 1.405(11)
C16_3001 N16_3001 1.444(11)
C16_3001 N1_3001 1.477(11)
C17_3001 N17_3001 1.416(10)
C17_3001 N1_3001 1.435(10)
C17_3001 C18_3001 1.523(11)
C18_3001 N2_3001 1.453(10)
C18_3001 N18_3001 1.462(10)
C19_3001 N19_3001 1.453(10)
C19_3001 N3_3001 1.470(10)
C19_3001 C20_3001 1.563(11)
C20_3001 N20_3001 1.439(10)
C20_3001 N4_3001 1.465(10)
C21_3001 N21_3001 1.450(10)
C21_3001 N5_3001 1.440(11)
C21_3001 C22_3001 1.523(11)
C22_3001 N22_3001 1.444(10)
C22_3001 N6_3001 1.447(11)
C23_3001 N7_3001 1.453(10)
C23_3001 N23_3001 1.476(11)
C23_3001 C24_3001 1.583(11)
C24_3001 N24_3001 1.450(10)
C24_3001 N8_3001 1.435(10)
C25_3001 N9_3001 1.436(10)
C25_3001 N25_3001 1.459(11)
C25_3001 C26_3001 1.548(11)
C26_3001 N10_3001 1.442(10)
C26_3001 N26_3001 1.475(11)
C27_3001 N11_3001 1.474(11)
C27_3001 N27_3001 1.468(11)
C27_3001 C28_3001 1.565(11)
C28_3001 N12_3001 1.422(11)
C28_3001 N28_3001 1.540(12)
C29_3001 N13_3001 1.433(11)
C29_3001 N29_3001 1.503(11)
C29_3001 C30_3001 1.562(12)
C30_3001 N14_3001 1.415(11)
C30_3001 N30_3001 1.464(11)
C31_3001 N15_3001 1.415(11)
C31_3001 N31_3001 1.441(11)
C31_3001 C32_3001 1.561(12)
C32_3001 N16_3001 1.412(10)
C32_3001 N32_3001 1.452(10)
C33_3001 O9_3001 1.213(9)
C33_3001 N18_3001 1.361(9)
C33_3001 N17_3001 1.368(10)
C34_3001 N19_3001 1.429(10)
C34_3001 N18_3001 1.463(10)
C35_3001 O10_3001 1.232(9)
C35_3001 N19_3001 1.358(10)
C35_3001 N20_3001 1.367(10)
C36_3001 N21_3001 1.416(10)
C36_3001 N20_3001 1.448(10)
C37_3001 O11_3001 1.226(10)
C37_3001 N22_3001 1.330(10)
C37_3001 N21_3001 1.382(10)
C38_3001 N23_3001 1.443(11)
C38_3001 N22_3001 1.478(10)
C39_3001 O12_3001 1.218(10)
C39_3001 N24_3001 1.346(10)
C39_3001 N23_3001 1.395(10)
C40_3001 N24_3001 1.445(10)
C40_3001 N25_3001 1.483(10)
C41_3001 O13_3001 1.211(10)
C41_3001 N25_3001 1.347(10)
C41_3001 N26_3001 1.390(11)
C42_3001 N27_3001 1.435(10)
C42_3001 N26_3001 1.458(10)
C43_3001 O14_3001 1.208(11)
C43_3001 N28_3001 1.351(11)
C43_3001 N27_3001 1.361(11)
C44_3001 N29_3001 1.427(11)
C44_3001 N28_3001 1.444(11)
C45_3001 O15_3001 1.204(10)
C45_3001 N30_3001 1.353(11)
C45_3001 N29_3001 1.379(11)
C46_3001 N30_3001 1.418(11)
C46_3001 N31_3001 1.448(11)
C47_3001 O16_3001 1.246(10)
C47_3001 N32_3001 1.301(10)
C47_3001 N31_3001 1.390(10)
C48_3001 N32_3001 1.415(10)
C48_3001 N17_3001 1.494(10)
